data_2210521
loop_
_publ_author_name
'Ma, Rong-Ming'
'Sun, Shao-Fa'
'Ng, Seik Weng'

_publ_section_title
4-[(<i>Z</i>)-(2,4-Dimethylphenylamino)phenylmethylene]-3-methyl-1-phenyl-1<i>H</i>-pyrazol-5(4<i>H</i>)-one
_journal_coeditor_code BT2182
_journal_issue 10
_journal_name_full 'Acta Crystallographica Section E'
_journal_page_first o4679
_journal_page_last o4680
_journal_paper_doi 10.1107/S1600536806038438
_journal_volume 62
_journal_year 2006
_chemical_formula_iupac 'C25 H23 N3 O'
_chemical_formula_moiety 'C25 H23 N3 O'
_chemical_formula_sum 'C25 H23 N3 O'
_chemical_formula_weight 381.46
_chemical_name_systematic
;
4-[(Z)-(2,4-Dimethylphenylamino)phenylmethylene]-3-methyl-1-phenyl-1H-
pyrazol-5(4H)-one
;
_space_group_IT_number 2
_symmetry_cell_setting triclinic
_symmetry_space_group_name_Hall '-P 1'
_symmetry_space_group_name_H-M 'P -1'
_atom_sites_solution_hydrogens geom
_atom_sites_solution_primary direct
_atom_sites_solution_secondary difmap
_audit_creation_method SHELXL-97
_cell_angle_alpha 106.410(2)
_cell_angle_beta 106.327(2)
_cell_angle_gamma 100.390(2)
_cell_formula_units_Z 2
_cell_length_a 7.9090(10)
_cell_length_b 11.2000(10)
_cell_length_c 13.2390(10)
_cell_measurement_reflns_used 1384
_cell_measurement_temperature 295(2)
_cell_measurement_theta_max 20.4
_cell_measurement_theta_min 2.7
_cell_volume 1035.71(18)
_computing_cell_refinement 'SAINT (Bruker, 2003)'
_computing_data_collection 'SMART (Bruker, 2003)'
_computing_data_reduction SAINT
_computing_molecular_graphics 'X-SEED (Barbour, 2001)'
_computing_publication_material SHELXL97
_computing_structure_refinement 'SHELXL97 (Sheldrick, 1997)'
_computing_structure_solution 'SHELXS97 (Sheldrick, 1997)'
_diffrn_ambient_temperature 295(2)
_diffrn_measured_fraction_theta_full 0.97
_diffrn_measured_fraction_theta_max 0.97
_diffrn_measurement_device_type 'Bruker SMART area-detector'
_diffrn_measurement_method '\w and \f'
_diffrn_radiation_monochromator graphite
_diffrn_radiation_source 'fine-focus sealed tube'
_diffrn_radiation_type MoK\a
_diffrn_radiation_wavelength 0.71073
_diffrn_reflns_av_R_equivalents 0.078
_diffrn_reflns_av_sigmaI/netI 0.100
_diffrn_reflns_limit_h_max 10
_diffrn_reflns_limit_h_min -10
_diffrn_reflns_limit_k_max 14
_diffrn_reflns_limit_k_min -14
_diffrn_reflns_limit_l_max 17
_diffrn_reflns_limit_l_min -17
_diffrn_reflns_number 10060
_diffrn_reflns_theta_full 27.5
_diffrn_reflns_theta_max 27.5
_diffrn_reflns_theta_min 1.7
_diffrn_standards_decay_% 0
_diffrn_standards_interval_count 0
_diffrn_standards_interval_time 0
_diffrn_standards_number 0
_exptl_absorpt_coefficient_mu 0.076
_exptl_absorpt_correction_type none
_exptl_crystal_colour Yellow
_exptl_crystal_density_diffrn 1.223
_exptl_crystal_density_method 'not measured'
_exptl_crystal_description Block
_exptl_crystal_F_000 404
_exptl_crystal_size_max 0.10
_exptl_crystal_size_mid 0.06
_exptl_crystal_size_min 0.04
_refine_diff_density_max 0.18
_refine_diff_density_min -0.15
_refine_ls_extinction_method none
_refine_ls_goodness_of_fit_ref 0.83
_refine_ls_hydrogen_treatment constr
_refine_ls_matrix_type full
_refine_ls_number_parameters 265
_refine_ls_number_reflns 4633
_refine_ls_number_restraints 0
_refine_ls_restrained_S_all 0.83
_refine_ls_R_factor_all 0.129
_refine_ls_R_factor_gt 0.054
_refine_ls_shift/su_max 0.001
_refine_ls_shift/su_mean 0.000
_refine_ls_structure_factor_coef Fsqd
_refine_ls_weighting_details 'calc w=1/[\s^2^(Fo^2^)+(0.047P)^2^] where P=(Fo^2^+2Fc^2^)/3'
_refine_ls_weighting_scheme calc
_refine_ls_wR_factor_gt 0.105
_refine_ls_wR_factor_ref 0.130
_reflns_number_gt 2018
_reflns_number_total 4633
_reflns_threshold_expression I>2\s(I)
_cod_data_source_file bt2182.cif
_cod_data_source_block I
_cod_depositor_comments
;
The following automatic conversions were performed:
'_symmetry_cell_setting' value 'Triclinic' changed to 'triclinic'
according to '/home/saulius/struct/CIF-dictionaries/cif_core.dic'
dictionary named 'cif_core.dic' version 2.4.1 from 2010-06-29.

Automatic conversion script
Id: cif_fix_enum 1527 2010-12-29 10:47:43Z saulius 

The following automatic conversions were performed:

'_symmetry_cell_setting' value 'Triclinic' changed to 'triclinic'
according to /home/saulius/struct/CIF-dictionaries/cif_core.dic
dictionary named 'cif_core.dic' version 2.4.1 from 2010-06-29.

Automatic conversion script
Id: cif_fix_values 1715 2011-07-08 13:25:40Z adriana 
;
_cod_original_cell_volume 1035.6(2)
_cod_database_code 2210521
_cod_database_fobs_code 2210521

loop_
_symmetry_equiv_pos_as_xyz
'x, y, z'
'-x, -y, -z'

loop_
_atom_site_type_symbol
_atom_site_label
_atom_site_fract_x
_atom_site_fract_y
_atom_site_fract_z
_atom_site_U_iso_or_equiv
_atom_site_adp_type
_atom_site_calc_flag
_atom_site_refinement_flags
_atom_site_occupancy
O O1 1.2316(2) 0.14575(15) 0.75272(13) 0.0714(5) Uani d . 1
N N1 1.5387(2) 0.26624(17) 0.85053(14) 0.0569(5) Uani d . 1
N N2 1.6439(2) 0.39594(18) 0.88910(14) 0.0613(5) Uani d . 1
N N3 1.0293(2) 0.30363(19) 0.69866(14) 0.0610(5) Uani d . 1
H H3N 1.0457 0.2308 0.7020 0.073 Uani calc R 1
C C1 1.6299(3) 0.1689(2) 0.85790(17) 0.0579(6) Uani d . 1
C C2 1.5392(3) 0.0537(2) 0.8613(2) 0.0835(8) Uani d . 1
H H2 1.4181 0.0391 0.8583 0.100 Uiso calc R 1
C C3 1.6288(4) -0.0393(2) 0.8690(2) 0.0960(9) Uani d . 1
H H3 1.5672 -0.1169 0.8714 0.115 Uiso calc R 1
C C4 1.8064(4) -0.0201(3) 0.8733(2) 0.0916(9) Uani d . 1
H H4 1.8652 -0.0842 0.8777 0.110 Uiso calc R 1
C C5 1.8966(4) 0.0942(3) 0.8709(2) 0.0907(9) Uani d . 1
H H5 2.0178 0.1081 0.8742 0.109 Uiso calc R 1
C C6 1.8094(3) 0.1898(3) 0.8637(2) 0.0735(7) Uani d . 1
H H6 1.8722 0.2679 0.8627 0.088 Uiso calc R 1
C C7 1.3562(3) 0.2510(2) 0.79753(18) 0.0560(6) Uani d . 1
C C8 1.3434(3) 0.3791(2) 0.80392(16) 0.0514(5) Uani d . 1
C C9 1.5279(3) 0.4613(2) 0.86177(17) 0.0560(6) Uani d . 1
C C10 1.6025(3) 0.6043(2) 0.8930(2) 0.0764(7) Uani d . 1
H H10A 1.7338 0.6288 0.9276 0.115 Uiso calc R 1
H H10B 1.5515 0.6492 0.9449 0.115 Uiso calc R 1
H H10C 1.5703 0.6266 0.8266 0.115 Uiso calc R 1
C C11 1.1805(3) 0.4038(2) 0.75300(17) 0.0527(6) Uani d . 1
C C12 1.1714(3) 0.5336(2) 0.75121(18) 0.0512(5) Uani d . 1
C C13 1.1637(3) 0.5623(2) 0.65563(19) 0.0676(7) Uani d . 1
H H13 1.1664 0.5003 0.5928 0.081 Uiso calc R 1
C C14 1.1518(3) 0.6829(3) 0.6531(2) 0.0807(8) Uani d . 1
H H14 1.1476 0.7021 0.5886 0.097 Uiso calc R 1
C C15 1.1463(3) 0.7743(3) 0.7449(3) 0.0803(8) Uani d . 1
H H15 1.1366 0.8550 0.7424 0.096 Uiso calc R 1
C C16 1.1551(3) 0.7474(2) 0.8403(2) 0.0776(7) Uani d . 1
H H16 1.1518 0.8099 0.9028 0.093 Uiso calc R 1
C C17 1.1687(3) 0.6281(2) 0.84409(19) 0.0652(6) Uani d . 1
H H17 1.1761 0.6106 0.9096 0.078 Uiso calc R 1
C C18 0.8445(3) 0.2952(2) 0.63569(18) 0.0539(6) Uani d . 1
C C19 0.7652(3) 0.3951(2) 0.66224(19) 0.0686(7) Uani d . 1
H H19 0.8316 0.4706 0.7238 0.082 Uiso calc R 1
C C20 0.5878(3) 0.3827(2) 0.5975(2) 0.0700(7) Uani d . 1
H H20 0.5364 0.4506 0.6158 0.084 Uiso calc R 1
C C21 0.4858(3) 0.2715(3) 0.5065(2) 0.0643(6) Uani d . 1
C C22 0.5661(3) 0.1726(2) 0.48343(19) 0.0666(6) Uani d . 1
H H22 0.4977 0.0963 0.4232 0.080 Uiso calc R 1
C C23 0.7434(3) 0.1813(2) 0.54563(19) 0.0568(6) Uani d . 1
C C24 0.2931(3) 0.2602(3) 0.4367(2) 0.1006(9) Uani d . 1
H H24A 0.2945 0.3295 0.4075 0.151 Uiso calc R 1
H H24B 0.2180 0.2654 0.4827 0.151 Uiso calc R 1
H H24C 0.2439 0.1784 0.3755 0.151 Uiso calc R 1
C C25 0.8245(3) 0.0713(2) 0.5134(2) 0.0881(8) Uani d . 1
H H25A 0.7379 0.0041 0.4461 0.132 Uiso calc R 1
H H25B 0.8526 0.0374 0.5732 0.132 Uiso calc R 1
H H25C 0.9350 0.1021 0.5004 0.132 Uiso calc R 1

loop_
_atom_site_aniso_label
_atom_site_aniso_U_11
_atom_site_aniso_U_22
_atom_site_aniso_U_33
_atom_site_aniso_U_12
_atom_site_aniso_U_13
_atom_site_aniso_U_23
O1 0.0513(9) 0.0629(11) 0.0876(12) 0.0201(9) 0.0088(9) 0.0217(9)
N1 0.0480(11) 0.0505(12) 0.0667(12) 0.0202(9) 0.0083(9) 0.0206(10)
N2 0.0531(11) 0.0623(13) 0.0635(12) 0.0181(10) 0.0104(9) 0.0239(10)
N3 0.0561(12) 0.0543(13) 0.0713(13) 0.0258(10) 0.0125(10) 0.0240(10)
C1 0.0535(14) 0.0608(16) 0.0562(14) 0.0274(12) 0.0091(11) 0.0188(12)
C2 0.0534(15) 0.0687(18) 0.115(2) 0.0248(14) 0.0083(14) 0.0297(16)
C3 0.0731(19) 0.0611(18) 0.131(3) 0.0272(15) 0.0004(17) 0.0318(17)
C4 0.086(2) 0.087(2) 0.096(2) 0.0542(18) 0.0119(17) 0.0250(18)
C5 0.0718(18) 0.129(3) 0.099(2) 0.059(2) 0.0362(16) 0.056(2)
C6 0.0661(17) 0.0918(19) 0.0852(18) 0.0401(15) 0.0324(14) 0.0475(15)
C7 0.0468(14) 0.0612(16) 0.0564(14) 0.0225(12) 0.0102(11) 0.0191(12)
C8 0.0511(13) 0.0499(14) 0.0517(13) 0.0227(11) 0.0125(11) 0.0162(11)
C9 0.0560(14) 0.0596(15) 0.0499(13) 0.0213(12) 0.0118(11) 0.0195(12)
C10 0.0697(16) 0.0620(17) 0.0854(18) 0.0181(13) 0.0119(14) 0.0238(14)
C11 0.0538(14) 0.0602(15) 0.0430(12) 0.0207(12) 0.0146(11) 0.0162(11)
C12 0.0464(12) 0.0570(15) 0.0494(13) 0.0213(11) 0.0092(10) 0.0209(12)
C13 0.0636(15) 0.0862(19) 0.0605(15) 0.0274(14) 0.0210(12) 0.0334(14)
C14 0.0695(17) 0.098(2) 0.084(2) 0.0190(16) 0.0178(15) 0.0577(19)
C15 0.0643(16) 0.0588(17) 0.098(2) 0.0155(14) -0.0071(16) 0.0352(17)
C16 0.0729(16) 0.0641(18) 0.0725(18) 0.0295(14) -0.0025(13) 0.0118(14)
C17 0.0756(16) 0.0630(16) 0.0530(14) 0.0326(13) 0.0099(12) 0.0194(13)
C18 0.0488(13) 0.0611(15) 0.0570(14) 0.0242(12) 0.0169(11) 0.0250(13)
C19 0.0573(15) 0.0679(17) 0.0704(16) 0.0283(13) 0.0155(13) 0.0097(13)
C20 0.0580(15) 0.0692(17) 0.0813(18) 0.0328(14) 0.0190(14) 0.0206(15)
C21 0.0491(14) 0.0742(17) 0.0753(17) 0.0243(13) 0.0185(13) 0.0335(15)
C22 0.0520(14) 0.0677(17) 0.0703(16) 0.0160(13) 0.0134(12) 0.0187(13)
C23 0.0508(14) 0.0576(15) 0.0654(15) 0.0201(12) 0.0221(12) 0.0221(13)
C24 0.0584(16) 0.108(2) 0.117(2) 0.0304(16) 0.0028(16) 0.0362(19)
C25 0.0687(17) 0.0681(17) 0.114(2) 0.0277(14) 0.0237(16) 0.0148(15)

loop_
_atom_type_symbol
_atom_type_description
_atom_type_scat_dispersion_real
_atom_type_scat_dispersion_imag
_atom_type_scat_source
C C 0.0033 0.0016 'International Tables Vol C Tables 4.2.6.8 and 6.1.1.4'
H H 0.0000 0.0000 'International Tables Vol C Tables 4.2.6.8 and 6.1.1.4'
N N 0.0061 0.0033 'International Tables Vol C Tables 4.2.6.8 and 6.1.1.4'
O O 0.0106 0.0060 'International Tables Vol C Tables 4.2.6.8 and 6.1.1.4'

loop_
_geom_angle_atom_site_label_1
_geom_angle_atom_site_label_2
_geom_angle_atom_site_label_3
_geom_angle
C7 N1 N2 111.97(17)
C7 N1 C1 128.56(19)
N2 N1 C1 119.00(17)
C9 N2 N1 105.94(16)
C11 N3 C18 131.78(19)
C11 N3 H3N 114.1
C18 N3 H3N 114.1
C6 C1 C2 119.6(2)
C6 C1 N1 120.4(2)
C2 C1 N1 120.0(2)
C3 C2 C1 119.6(2)
C3 C2 H2 120.2
C1 C2 H2 120.2
C4 C3 C2 121.2(3)
C4 C3 H3 119.4
C2 C3 H3 119.4
C5 C4 C3 119.2(3)
C5 C4 H4 120.4
C3 C4 H4 120.4
C4 C5 C6 120.6(3)
C4 C5 H5 119.7
C6 C5 H5 119.7
C1 C6 C5 119.8(2)
C1 C6 H6 120.1
C5 C6 H6 120.1
O1 C7 N1 125.8(2)
O1 C7 C8 129.00(19)
N1 C7 C8 105.17(19)
C11 C8 C9 131.9(2)
C11 C8 C7 122.9(2)
C9 C8 C7 104.98(18)
N2 C9 C8 111.93(19)
N2 C9 C10 117.8(2)
C8 C9 C10 130.2(2)
C9 C10 H10A 109.5
C9 C10 H10B 109.5
H10A C10 H10B 109.5
C9 C10 H10C 109.5
H10A C10 H10C 109.5
H10B C10 H10C 109.5
N3 C11 C8 117.88(19)
N3 C11 C12 119.33(18)
C8 C11 C12 122.69(19)
C13 C12 C17 118.8(2)
C13 C12 C11 120.1(2)
C17 C12 C11 121.16(19)
C14 C13 C12 120.2(2)
C14 C13 H13 119.9
C12 C13 H13 119.9
C15 C14 C13 120.3(2)
C15 C14 H14 119.9
C13 C14 H14 119.9
C16 C15 C14 120.2(2)
C16 C15 H15 119.9
C14 C15 H15 119.9
C15 C16 C17 120.0(2)
C15 C16 H16 120.0
C17 C16 H16 120.0
C16 C17 C12 120.6(2)
C16 C17 H17 119.7
C12 C17 H17 119.7
C19 C18 C23 119.8(2)
C19 C18 N3 122.6(2)
C23 C18 N3 117.6(2)
C20 C19 C18 120.2(2)
C20 C19 H19 119.9
C18 C19 H19 119.9
C21 C20 C19 121.1(2)
C21 C20 H20 119.4
C19 C20 H20 119.4
C22 C21 C20 117.6(2)
C22 C21 C24 122.1(2)
C20 C21 C24 120.3(2)
C21 C22 C23 123.1(2)
C21 C22 H22 118.5
C23 C22 H22 118.5
C22 C23 C18 118.2(2)
C22 C23 C25 120.3(2)
C18 C23 C25 121.5(2)
C21 C24 H24A 109.5
C21 C24 H24B 109.5
H24A C24 H24B 109.5
C21 C24 H24C 109.5
H24A C24 H24C 109.5
H24B C24 H24C 109.5
C23 C25 H25A 109.5
C23 C25 H25B 109.5
H25A C25 H25B 109.5
C23 C25 H25C 109.5
H25A C25 H25C 109.5
H25B C25 H25C 109.5

loop_
_geom_bond_atom_site_label_1
_geom_bond_atom_site_label_2
_geom_bond_distance
O1 C7 1.253(2)
N1 C7 1.371(2)
N1 N2 1.403(2)
N1 C1 1.422(2)
N2 C9 1.309(2)
N3 C11 1.335(2)
N3 C18 1.436(2)
N3 H3N 0.8600
C1 C6 1.373(3)
C1 C2 1.378(3)
C2 C3 1.372(3)
C2 H2 0.9300
C3 C4 1.365(3)
C3 H3 0.9300
C4 C5 1.361(3)
C4 H4 0.9300
C5 C6 1.385(3)
C5 H5 0.9300
C6 H6 0.9300
C7 C8 1.436(3)
C8 C11 1.392(3)
C8 C9 1.433(3)
C9 C10 1.494(3)
C10 H10A 0.9600
C10 H10B 0.9600
C10 H10C 0.9600
C11 C12 1.475(3)
C12 C13 1.379(3)
C12 C17 1.386(3)
C13 C14 1.380(3)
C13 H13 0.9300
C14 C15 1.368(3)
C14 H14 0.9300
C15 C16 1.366(3)
C15 H15 0.9300
C16 C17 1.373(3)
C16 H16 0.9300
C17 H17 0.9300
C18 C19 1.386(3)
C18 C23 1.388(3)
C19 C20 1.381(3)
C19 H19 0.9300
C20 C21 1.377(3)
C20 H20 0.9300
C21 C22 1.377(3)
C21 C24 1.505(3)
C22 C23 1.382(3)
C22 H22 0.9300
C23 C25 1.501(3)
C24 H24A 0.9600
C24 H24B 0.9600
C24 H24C 0.9600
C25 H25A 0.9600
C25 H25B 0.9600
C25 H25C 0.9600

loop_
_geom_hbond_atom_site_label_D
_geom_hbond_atom_site_label_H
_geom_hbond_atom_site_label_A
_geom_hbond_distance_DH
_geom_hbond_distance_HA
_geom_hbond_distance_DA
_geom_hbond_angle_DHA
_geom_hbond_publ_flag
N3 H3N O1 0.86 1.96 2.700(2) 144 no

loop_
_geom_torsion_atom_site_label_1
_geom_torsion_atom_site_label_2
_geom_torsion_atom_site_label_3
_geom_torsion_atom_site_label_4
_geom_torsion
C7 N1 N2 C9 0.8(2)
C1 N1 N2 C9 173.61(18)
C7 N1 C1 C6 148.6(2)
N2 N1 C1 C6 -22.9(3)
C7 N1 C1 C2 -32.5(3)
N2 N1 C1 C2 156.0(2)
C6 C1 C2 C3 -0.8(4)
N1 C1 C2 C3 -179.6(2)
C1 C2 C3 C4 -0.1(4)
C2 C3 C4 C5 0.7(4)
C3 C4 C5 C6 -0.3(4)
C2 C1 C6 C5 1.1(4)
N1 C1 C6 C5 180.0(2)
C4 C5 C6 C1 -0.5(4)
N2 N1 C7 O1 178.31(19)
C1 N1 C7 O1 6.4(4)
N2 N1 C7 C8 -0.8(2)
C1 N1 C7 C8 -172.76(19)
O1 C7 C8 C11 -3.3(4)
N1 C7 C8 C11 175.84(19)
O1 C7 C8 C9 -178.6(2)
N1 C7 C8 C9 0.5(2)
N1 N2 C9 C8 -0.4(2)
N1 N2 C9 C10 179.92(18)
C11 C8 C9 N2 -174.8(2)
C7 C8 C9 N2 0.0(2)
C11 C8 C9 C10 4.8(4)
C7 C8 C9 C10 179.5(2)
C18 N3 C11 C8 -177.90(19)
C18 N3 C11 C12 -1.5(3)
C9 C8 C11 N3 175.8(2)
C7 C8 C11 N3 1.9(3)
C9 C8 C11 C12 -0.5(4)
C7 C8 C11 C12 -174.40(19)
N3 C11 C12 C13 -75.1(3)
C8 C11 C12 C13 101.1(2)
N3 C11 C12 C17 104.3(2)
C8 C11 C12 C17 -79.5(3)
C17 C12 C13 C14 -0.5(3)
C11 C12 C13 C14 178.81(19)
C12 C13 C14 C15 -0.5(3)
C13 C14 C15 C16 0.9(4)
C14 C15 C16 C17 -0.3(4)
C15 C16 C17 C12 -0.8(3)
C13 C12 C17 C16 1.2(3)
C11 C12 C17 C16 -178.17(19)
C11 N3 C18 C19 -32.7(3)
C11 N3 C18 C23 147.9(2)
C23 C18 C19 C20 -1.7(3)
N3 C18 C19 C20 178.85(19)
C18 C19 C20 C21 0.6(3)
C19 C20 C21 C22 0.9(3)
C19 C20 C21 C24 -179.7(2)
C20 C21 C22 C23 -1.3(3)
C24 C21 C22 C23 179.3(2)
C21 C22 C23 C18 0.2(3)
C21 C22 C23 C25 -178.0(2)
C19 C18 C23 C22 1.3(3)
N3 C18 C23 C22 -179.21(18)
C19 C18 C23 C25 179.5(2)
N3 C18 C23 C25 -1.1(3)

loop_
_cod_related_entry_id
_cod_related_entry_database
_cod_related_entry_code
1 ChemSpider 21178675
